data_7716368
loop_
_publ_author_name
'Dutra, Jocely L.'
'Honorato, Jo&#xe3;o'
'Graminha, Ang&#xe9;lica'
'Moraes, Carlos Andr&#xe9; F'
'de Oliveira, Kleber T.'
'Cominetti, Marcia R.'
'Castellano, Eduardo E.'
'Batista, Alzir A.'

_publ_section_title
;
 Pd(II)/diphosphine/curcumin complexes as potential anticancer agents.
;
_journal_issue 47
_journal_name_full 'Dalton transactions (Cambridge, England : 2003)'
_journal_page_first 18902
_journal_page_last 18916
_journal_paper_doi 10.1039/d4dt01045k
_journal_volume 53
_journal_year 2024
_chemical_formula_moiety 'C55 H47 Fe O6 P2 Pd, 2.89(C H Cl3), F6 P, 0.7[CHCl3]'
_chemical_formula_sum 'C58.59 H50.59 Cl10.77 F6 Fe O6 P3 Pd'
_chemical_formula_weight 1601.61
_space_group_crystal_system monoclinic
_space_group_IT_number 14
_space_group_name_Hall '-P 2yn'
_space_group_name_H-M_alt 'P 1 21/n 1'
_atom_sites_solution_hydrogens geom
_audit_creation_date 2024-05-20
_audit_creation_method
;
Olex2 1.5
(compiled 2024.02.16 svn.r378c4104 for OlexSys, GUI svn.r6928)
;
_audit_update_record
;
2024-05-20 deposited with the CCDC.	2024-06-12 downloaded from the CCDC.
;
_cell_angle_alpha 90
_cell_angle_beta 95.1174(18)
_cell_angle_gamma 90
_cell_formula_units_Z 4
_cell_length_a 17.9737(3)
_cell_length_b 15.9310(3)
_cell_length_c 23.2031(5)
_cell_measurement_reflns_used 34045
_cell_measurement_temperature 100(1)
_cell_measurement_theta_max 31.7050
_cell_measurement_theta_min 1.9730
_cell_volume 6617.5(2)
_computing_cell_refinement 'CrysAlisPro 1.171.42.55a (Rigaku OD, 2022)'
_computing_data_collection 'CrysAlisPro 1.171.42.55a (Rigaku OD, 2022)'
_computing_data_reduction 'CrysAlisPro 1.171.42.55a (Rigaku OD, 2022)'
_computing_molecular_graphics 'Olex2 1.5 (Dolomanov et al., 2009)'
_computing_publication_material 'Olex2 1.5 (Dolomanov et al., 2009)'
_computing_structure_refinement 'SHELXL 2019/3 (Sheldrick, 2015)'
_computing_structure_solution 'SHELXT  (Sheldrick, 2015)'
_diffrn_ambient_temperature 100.0(10)
_diffrn_detector_area_resol_mean 10.0000
_diffrn_detector_type HyPix
_diffrn_measured_fraction_theta_full 0.996
_diffrn_measured_fraction_theta_max 0.996
_diffrn_measurement_details
;
List of Runs (angles in degrees, time in seconds):

  # Type    Start    End  Width  t~exp~   \w     \q     \k     \f   Frames
#--------------------------------------------------------------------------
  1  \w    -78.00   6.00   0.50    5.00    --   -5.36 -37.00 152.00  168
  2  \w    -20.00  24.00   0.50    5.00    --   -5.36 -99.00-180.00   88
  3  \w      4.00  67.00   0.50    5.00    --   -5.36  37.00 -51.00  126
  4  \w    -23.00  27.00   0.50    5.00    --   -5.36 -99.00-150.00  100
  5  \w    -20.00  37.00   0.50    5.00    --    5.98 -99.00 150.00  114
  6  \w    -31.00 -27.00   0.50    5.00    --    5.98 -38.00 -90.00    8
;
_diffrn_measurement_device 'four-circle diffractometer'
_diffrn_measurement_device_type 'XtaLAB Synergy, Dualflex, HyPix'
_diffrn_measurement_method '\w scans'
_diffrn_radiation_type MoK\a
_diffrn_radiation_wavelength 0.71073
_diffrn_reflns_av_R_equivalents 0.0429
_diffrn_reflns_av_unetI/netI 0.0325
_diffrn_reflns_Laue_measured_fraction_full 0.996
_diffrn_reflns_Laue_measured_fraction_max 0.996
_diffrn_reflns_limit_h_max 21
_diffrn_reflns_limit_h_min -21
_diffrn_reflns_limit_k_max 19
_diffrn_reflns_limit_k_min -18
_diffrn_reflns_limit_l_max 28
_diffrn_reflns_limit_l_min -28
_diffrn_reflns_number 57856
_diffrn_reflns_point_group_measured_fraction_full 0.996
_diffrn_reflns_point_group_measured_fraction_max 0.996
_diffrn_reflns_theta_full 25.242
_diffrn_reflns_theta_max 25.680
_diffrn_reflns_theta_min 2.177
_exptl_absorpt_coefficient_mu 1.063
_exptl_absorpt_correction_T_max 1.00000
_exptl_absorpt_correction_T_min 0.60614
_exptl_absorpt_correction_type multi-scan
_exptl_absorpt_process_details
;
CrysAlisPro 1.171.42.55a (Rigaku Oxford Diffraction, 2022)
Empirical absorption correction using spherical harmonics,
implemented in SCALE3 ABSPACK scaling algorithm.
;
_exptl_crystal_colour red
_exptl_crystal_colour_primary red
_exptl_crystal_density_diffrn 1.608
_exptl_crystal_description block
_exptl_crystal_F_000 3217
_exptl_crystal_size_max 0.319
_exptl_crystal_size_mid 0.282
_exptl_crystal_size_min 0.175
_refine_diff_density_max 1.062
_refine_diff_density_min -0.999
_refine_diff_density_rms 0.095
_refine_ls_extinction_method none
_refine_ls_goodness_of_fit_ref 1.102
_refine_ls_hydrogen_treatment constr
_refine_ls_matrix_type full
_refine_ls_number_parameters 797
_refine_ls_number_reflns 12520
_refine_ls_number_restraints 84
_refine_ls_restrained_S_all 1.099
_refine_ls_R_factor_all 0.0662
_refine_ls_R_factor_gt 0.0445
_refine_ls_shift/su_max 0.002
_refine_ls_shift/su_mean 0.000
_refine_ls_structure_factor_coef Fsqd
_refine_ls_weighting_details 'w=1/[\s^2^(Fo^2^)+(0.0247P)^2^+24.3357P] where P=(Fo^2^+2Fc^2^)/3'
_refine_ls_weighting_scheme calc
_refine_ls_wR_factor_gt 0.0962
_refine_ls_wR_factor_ref 0.1122
_reflns_Friedel_coverage 0.000
_reflns_number_gt 9882
_reflns_number_total 12520
_reflns_threshold_expression 'I > 2\s(I)'
_cod_data_source_file d4dt01045k2.cif
_cod_data_source_block A5
_cod_depositor_comments 'Adding full bibliography for 7716368--7716371.cif.'
_cod_database_code 7716368
_shelx_shelxl_version_number 2019/3
_shelx_space_group_comment
;
The symmetry employed for this shelxl refinement is uniquely defined
by the following loop, which should always be used as a source of
symmetry information in preference to the above space-group names.
They are only intended as comments.
;
_shelx_estimated_absorpt_t_max 0.836
_shelx_estimated_absorpt_t_min 0.728
_olex2_refinement_description
;
1. Fixed Uiso
 At 1.2 times of:
  All C(H) groups
 At 1.5 times of:
  All C(H,H,H) groups, All O(H) groups
2. Restrained distances
 C4S-Cl11 = C4S-Cl10 = C4S-Cl12
 1.78 with sigma of 0.02
 C3S-Cl9S = C3S-Cl8S = C3S-Cl7S
 1.78 with sigma of 0.02
 Cl11-Cl10 \\sim Cl10-Cl12 \\sim Cl12-Cl11
 with sigma of 0.04
 C4S-Cl11 \\sim C4S-Cl10 \\sim C4S-Cl12
 with sigma of 0.02
 C3S-Cl9S \\sim C3S-Cl8S \\sim C3S-Cl7S
 with sigma of 0.02
 Cl9S-Cl8S \\sim Cl8S-Cl7S \\sim Cl7S-Cl9S
 with sigma of 0.04
3. Uiso/Uaniso restraints and constraints
Cl10 \\sim Cl11 \\sim Cl12 \\sim C4S: within 2A with sigma of 0.04 and sigma
for terminal atoms of 0.08 within 2A
Cl7S \\sim Cl8S \\sim Cl9S \\sim C3S: within 2A with sigma of 0.04 and sigma
for terminal atoms of 0.08 within 2A
4. Rigid body (RIGU) restrains
 Cl10, Cl11, Cl12, C4S
 with sigma for 1-2 distances of 0.004 and sigma for 1-3 distances of 0.004
 Cl7S, Cl8S, Cl9S, C3S
 with sigma for 1-2 distances of 0.004 and sigma for 1-3 distances of 0.004
5. Others
 Fixed Sof: Cl7S(0.31) Cl8S(0.31) Cl9S(0.31) Cl10(0.58) Cl11(0.58) Cl12(0.58)
 C3S(0.31) H3S(0.31) C4S(0.58) H4S(0.58)
6.a Ternary CH refined with riding coordinates:
 C1S(H1S), C2S(H2S), C3S(H3S), C4S(H4S)
6.b Aromatic/amide H refined with riding coordinates:
 C2(H2), C4(H4A), C5(H5), C7(H7), C10(H10), C11(H11), C13(H13), C14(H14),
 C16(H16), C19(H19), C20(H20), C112(H112), C113(H113), C114(H114), C115(H115),
 C116(H116), C122(H122), C123(H123), C124(H124), C125(H125), C126(H126),
 C132(H132), C133(H133), C134(H134), C135(H135), C212(H212), C213(H213),
 C214(H214), C215(H215), C216(H216), C222(H222), C223(H223), C224(H224),
 C225(H225), C226(H226), C232(H232), C233(H233), C234(H234), C235(H235)
6.c Idealised Me refined as rotating group:
 C12(H12A,H12B,H12C), C21(H21A,H21B,H21C)
6.d Idealised tetrahedral OH refined as rotating group:
 O4(H4), O6(H6)
;
_smtbx_masks_special_details
;
A solvent mask was calculated and 168 electrons were 
found in a volume of 504\%A^3^ in 2 voids per unit cell. 
This is consistent with the presence of 
0.7[CHCl3] per Asymmetric Unit 
which account for 162 electrons 
per unit cell.
;
_olex2_submission_special_instructions 'No special instructions were received'
_oxdiff_exptl_absorpt_empirical_details
;
Empirical correction (ABSPACK) includes:
- Absorption correction using spherical harmonics
- Frame scaling
;

loop_
_space_group_symop_operation_xyz
'x, y, z'
'-x+1/2, y+1/2, -z+1/2'
'-x, -y, -z'
'x-1/2, -y-1/2, z-1/2'

loop_
_atom_site_label
_atom_site_type_symbol
_atom_site_fract_x
_atom_site_fract_y
_atom_site_fract_z
_atom_site_U_iso_or_equiv
_atom_site_adp_type
_atom_site_occupancy
_atom_site_site_symmetry_order
_atom_site_calc_flag
_atom_site_refinement_flags_posn
_atom_site_refinement_flags_adp
_atom_site_refinement_flags_occupancy
_atom_site_disorder_assembly
_atom_site_disorder_group
Pd1 Pd 0.49616(2) 1.02067(2) 0.28110(2) 0.01970(8) Uani 1 1 d . . . . .
Fe1 Fe 0.58666(3) 1.21524(3) 0.18702(2) 0.02246(12) Uani 1 1 d . . . . .
P1 P 0.59494(5) 1.01602(6) 0.22740(4) 0.01937(19) Uani 1 1 d . . . . .
P2 P 0.51253(5) 1.15699(6) 0.30958(4) 0.0211(2) Uani 1 1 d . . . . .
O1 O 0.40987(14) 1.02416(15) 0.33289(11) 0.0230(5) Uani 1 1 d . . . . .
O3 O 0.47380(14) 0.89837(15) 0.25887(12) 0.0246(6) Uani 1 1 d . . . . .
O4 O 0.42502(18) 0.40923(18) 0.12598(14) 0.0383(7) Uani 1 1 d . . . . .
H4 H 0.391187 0.382369 0.140650 0.057 Uiso 1 1 calc R U . . .
O5 O 0.34393(18) 0.44789(18) 0.21376(14) 0.0390(7) Uani 1 1 d . . . . .
O6 O 0.05469(17) 1.12911(19) 0.53271(14) 0.0377(7) Uani 1 1 d . . . . .
H6 H 0.038456 1.085457 0.547569 0.056 Uiso 1 1 calc R U . . .
O7 O 0.09398(16) 0.96746(18) 0.52333(13) 0.0348(7) Uani 1 1 d . . . . .
C1 C 0.3706(2) 0.9603(2) 0.34475(17) 0.0246(8) Uani 1 1 d . . . . .
C2 C 0.3783(2) 0.8792(2) 0.32339(18) 0.0287(9) Uani 1 1 d . . . . .
H2 H 0.348395 0.837071 0.338859 0.034 Uiso 1 1 calc R U . . .
C3 C 0.4247(2) 0.8531(2) 0.28207(18) 0.0261(8) Uani 1 1 d . . . . .
C4 C 0.4166(2) 0.7661(2) 0.26230(17) 0.0256(8) Uani 1 1 d . . . . .
H4A H 0.384273 0.730296 0.281318 0.031 Uiso 1 1 calc R U . . .
C5 C 0.4518(2) 0.7341(2) 0.21922(17) 0.0259(8) Uani 1 1 d . . . . .
H5 H 0.484935 0.770276 0.201345 0.031 Uiso 1 1 calc R U . . .
C6 C 0.4442(2) 0.6488(2) 0.19700(18) 0.0267(8) Uani 1 1 d . . . . .
C7 C 0.3966(2) 0.5895(2) 0.21963(18) 0.0279(9) Uani 1 1 d . . . . .
H7 H 0.369292 0.604151 0.251412 0.033 Uiso 1 1 calc R U . . .
C8 C 0.3893(2) 0.5104(2) 0.19586(18) 0.0292(9) Uani 1 1 d . . . . .
C9 C 0.4310(2) 0.4877(2) 0.15003(18) 0.0297(9) Uani 1 1 d . . . . .
C10 C 0.4769(2) 0.5458(3) 0.12720(19) 0.0329(9) Uani 1 1 d . . . . .
H10 H 0.504204 0.531028 0.095465 0.040 Uiso 1 1 calc R U . . .
C11 C 0.4834(2) 0.6256(3) 0.15047(18) 0.0317(9) Uani 1 1 d . . . . .
H11 H 0.515086 0.665336 0.134397 0.038 Uiso 1 1 calc R U . . .
C12 C 0.2931(3) 0.4715(3) 0.2549(2) 0.0436(11) Uani 1 1 d . . . . .
H12A H 0.258056 0.425360 0.259674 0.065 Uiso 1 1 calc R U . . .
H12B H 0.265333 0.521585 0.241186 0.065 Uiso 1 1 calc R U . . .
H12C H 0.321083 0.483577 0.292218 0.065 Uiso 1 1 calc R U . . .
C13 C 0.3116(2) 0.9751(2) 0.38336(17) 0.0260(8) Uani 1 1 d . . . . .
H13 H 0.284931 0.928109 0.396010 0.031 Uiso 1 1 calc R U . . .
C14 C 0.2934(2) 1.0517(2) 0.40177(17) 0.0266(8) Uani 1 1 d . . . . .
H14 H 0.322182 1.097798 0.390283 0.032 Uiso 1 1 calc R U . . .
C15 C 0.2333(2) 1.0700(2) 0.43777(17) 0.0253(8) Uani 1 1 d . . . . .
C16 C 0.1957(2) 1.0060(2) 0.46546(17) 0.0256(8) Uani 1 1 d . . . . .
H16 H 0.211570 0.949328 0.462612 0.031 Uiso 1 1 calc R U . . .
C17 C 0.1364(2) 1.0250(2) 0.49653(17) 0.0256(8) Uani 1 1 d . . . . .
C18 C 0.1131(2) 1.1089(3) 0.50161(18) 0.0291(9) Uani 1 1 d . . . . .
C19 C 0.1491(2) 1.1720(3) 0.47484(18) 0.0305(9) Uani 1 1 d . . . . .
H19 H 0.133113 1.228497 0.477973 0.037 Uiso 1 1 calc R U . . .
C20 C 0.2090(2) 1.1529(3) 0.44318(18) 0.0300(9) Uani 1 1 d . . . . .
H20 H 0.233776 1.196843 0.424892 0.036 Uiso 1 1 calc R U . . .
C21 C 0.1132(2) 0.8804(2) 0.51689(19) 0.0310(9) Uani 1 1 d . . . . .
H21A H 0.108293 0.865529 0.475750 0.047 Uiso 1 1 calc R U . . .
H21B H 0.079441 0.845418 0.537559 0.047 Uiso 1 1 calc R U . . .
H21C H 0.164778 0.871146 0.532971 0.047 Uiso 1 1 calc R U . . .
C111 C 0.6832(2) 1.0272(2) 0.27190(17) 0.0222(8) Uani 1 1 d . . . . .
C112 C 0.6830(2) 1.0309(2) 0.33190(18) 0.0294(9) Uani 1 1 d . . . . .
H112 H 0.636971 1.030832 0.349033 0.035 Uiso 1 1 calc R U . . .
C113 C 0.7499(2) 1.0348(3) 0.3667(2) 0.0364(10) Uani 1 1 d . . . . .
H113 H 0.749573 1.036916 0.407621 0.044 Uiso 1 1 calc R U . . .
C114 C 0.8170(2) 1.0356(3) 0.3417(2) 0.0381(11) Uani 1 1 d . . . . .
H114 H 0.862623 1.039079 0.365585 0.046 Uiso 1 1 calc R U . . .
C115 C 0.8182(2) 1.0314(2) 0.2826(2) 0.0329(10) Uani 1 1 d . . . . .
H115 H 0.864601 1.032134 0.265874 0.040 Uiso 1 1 calc R U . . .
C116 C 0.7518(2) 1.0261(2) 0.24729(19) 0.0275(8) Uani 1 1 d . . . . .
H116 H 0.752726 1.021682 0.206533 0.033 Uiso 1 1 calc R U . . .
C121 C 0.6106(2) 0.9158(2) 0.19255(17) 0.0238(8) Uani 1 1 d . . . . .
C122 C 0.6061(2) 0.9081(3) 0.13316(19) 0.0337(9) Uani 1 1 d . . . . .
H122 H 0.588493 0.953666 0.109296 0.040 Uiso 1 1 calc R U . . .
C123 C 0.6274(3) 0.8332(3) 0.1082(2) 0.0418(11) Uani 1 1 d . . . . .
H123 H 0.625213 0.828033 0.067335 0.050 Uiso 1 1 calc R U . . .
C124 C 0.6520(2) 0.7663(3) 0.1432(2) 0.0383(11) Uani 1 1 d . . . . .
H124 H 0.667567 0.715784 0.126163 0.046 Uiso 1 1 calc R U . . .
C125 C 0.6538(2) 0.7728(3) 0.2025(2) 0.0322(9) Uani 1 1 d . . . . .
H125 H 0.669119 0.726090 0.226169 0.039 Uiso 1 1 calc R U . . .
C126 C 0.6334(2) 0.8472(2) 0.22792(18) 0.0259(8) Uani 1 1 d . . . . .
H126 H 0.634851 0.851809 0.268827 0.031 Uiso 1 1 calc R U . . .
C131 C 0.5897(2) 1.0915(2) 0.17022(17) 0.0224(8) Uani 1 1 d . . . . .
C132 C 0.6484(2) 1.1336(2) 0.14336(17) 0.0273(8) Uani 1 1 d . . . . .
H132 H 0.700437 1.123152 0.150769 0.033 Uiso 1 1 calc R U . . .
C133 C 0.6149(2) 1.1936(3) 0.10377(18) 0.0308(9) Uani 1 1 d . . . . .
H133 H 0.640703 1.230436 0.080219 0.037 Uiso 1 1 calc R U . . .
C134 C 0.5364(2) 1.1891(3) 0.10551(17) 0.0292(9) Uani 1 1 d . . . . .
H134 H 0.500610 1.222501 0.083286 0.035 Uiso 1 1 calc R U . . .
C135 C 0.5200(2) 1.1267(2) 0.14583(17) 0.0267(8) Uani 1 1 d . . . . .
H135 H 0.471625 1.110685 0.155175 0.032 Uiso 1 1 calc R U . . .
C211 C 0.5554(2) 1.1627(2) 0.38352(17) 0.0268(8) Uani 1 1 d . . . . .
C212 C 0.5350(2) 1.1030(3) 0.42329(19) 0.0337(9) Uani 1 1 d . . . . .
H212 H 0.500129 1.060265 0.411296 0.040 Uiso 1 1 calc R U . . .
C213 C 0.5656(3) 1.1061(3) 0.4803(2) 0.0429(11) Uani 1 1 d . . . . .
H213 H 0.551341 1.065734 0.507384 0.051 Uiso 1 1 calc R U . . .
C214 C 0.6160(3) 1.1670(4) 0.4977(2) 0.0549(14) Uani 1 1 d . . . . .
H214 H 0.636545 1.169098 0.536848 0.066 Uiso 1 1 calc R U . . .
C215 C 0.6374(4) 1.2257(4) 0.4584(2) 0.0673(18) Uani 1 1 d . . . . .
H215 H 0.673501 1.267069 0.470417 0.081 Uiso 1 1 calc R U . . .
C216 C 0.6064(3) 1.2244(3) 0.4017(2) 0.0461(12) Uani 1 1 d . . . . .
H216 H 0.620160 1.265809 0.375149 0.055 Uiso 1 1 calc R U . . .
C221 C 0.4202(2) 1.2033(2) 0.31197(18) 0.0258(8) Uani 1 1 d . . . . .
C222 C 0.3634(2) 1.1823(3) 0.26966(19) 0.0293(9) Uani 1 1 d . . . . .
H222 H 0.372981 1.144390 0.239583 0.035 Uiso 1 1 calc R U . . .
C223 C 0.2930(2) 1.2167(3) 0.2715(2) 0.0401(11) Uani 1 1 d . . . . .
H223 H 0.254491 1.203225 0.242299 0.048 Uiso 1 1 calc R U . . .
C224 C 0.2785(3) 1.2707(3) 0.3158(2) 0.0451(12) Uani 1 1 d . . . . .
H224 H 0.229543 1.292561 0.317673 0.054 Uiso 1 1 calc R U . . .
C225 C 0.3347(3) 1.2930(3) 0.3571(2) 0.0437(12) Uani 1 1 d . . . . .
H225 H 0.324783 1.331133 0.386955 0.052 Uiso 1 1 calc R U . . .
C226 C 0.4059(3) 1.2597(3) 0.3553(2) 0.0362(10) Uani 1 1 d . . . . .
H226 H 0.444780 1.275440 0.383620 0.043 Uiso 1 1 calc R U . . .
C231 C 0.5608(2) 1.2334(2) 0.26926(16) 0.0227(8) Uani 1 1 d . . . . .
C232 C 0.5240(2) 1.2952(2) 0.23165(17) 0.0251(8) Uani 1 1 d . . . . .
H232 H 0.471549 1.303640 0.225228 0.030 Uiso 1 1 calc R U . . .
C233 C 0.5798(2) 1.3415(2) 0.20578(19) 0.0300(9) Uani 1 1 d . . . . .
H233 H 0.571164 1.386247 0.178928 0.036 Uiso 1 1 calc R U . . .
C234 C 0.6509(2) 1.3095(2) 0.22699(18) 0.0292(9) Uani 1 1 d . . . . .
H234 H 0.697825 1.329443 0.216854 0.035 Uiso 1 1 calc R U . . .
C235 C 0.6400(2) 1.2427(2) 0.26584(18) 0.0265(8) Uani 1 1 d . . . . .
H235 H 0.678142 1.210005 0.285981 0.032 Uiso 1 1 calc R U . . .
Cl1S Cl 0.62085(9) 0.76475(15) 0.48822(7) 0.0864(6) Uani 1 1 d . . . . .
Cl2S Cl 0.71105(8) 0.80492(10) 0.39468(7) 0.0598(4) Uani 1 1 d . . . . .
Cl3S Cl 0.56081(8) 0.86764(10) 0.39418(6) 0.0586(4) Uani 1 1 d . . . . .
C1S C 0.6422(3) 0.8395(4) 0.4380(2) 0.0521(13) Uani 1 1 d . . . . .
H1S H 0.661437 0.890654 0.459414 0.062 Uiso 1 1 calc R U . . .
Cl4S Cl 0.41880(11) 0.96836(17) 0.01731(7) 0.1054(8) Uani 1 1 d . . . . .
Cl5S Cl 0.27774(8) 0.89236(9) 0.02897(7) 0.0627(4) Uani 1 1 d . . . . .
Cl6S Cl 0.38216(9) 0.92140(10) 0.13102(6) 0.0627(4) Uani 1 1 d . . . . .
C2S C 0.3469(3) 0.9587(3) 0.0624(2) 0.0474(12) Uani 1 1 d . . . . .
H2S H 0.324523 1.015380 0.067354 0.057 Uiso 1 1 calc R U . . .
Cl7S Cl 0.5255(6) 0.4557(6) 0.3300(5) 0.098(3) Uani 0.31 1 d D U P A 2
Cl8S Cl 0.6617(6) 0.5048(7) 0.4026(4) 0.124(3) Uani 0.31 1 d D U P A 2
Cl9S Cl 0.5726(6) 0.6263(4) 0.3366(3) 0.124(3) Uani 0.31 1 d D U P A 2
Cl10 Cl 0.64059(15) 0.60182(14) 0.37385(15) 0.0708(9) Uani 0.58 1 d D U P B 1
Cl11 Cl 0.56215(18) 0.4487(3) 0.33828(19) 0.0575(9) Uani 0.58 1 d D U P B 1
Cl12 Cl 0.70212(17) 0.44126(19) 0.40981(16) 0.0781(8) Uani 0.58 1 d D U P B 1
C3S C 0.5693(11) 0.5327(8) 0.3765(9) 0.112(9) Uani 0.31 1 d D U P A 2
H3S H 0.538868 0.541946 0.410023 0.134 Uiso 0.31 1 calc R U P A 2
C4S C 0.6178(5) 0.4986(5) 0.3943(5) 0.064(4) Uani 0.58 1 d D U P B 1
H4S H 0.590016 0.500816 0.429756 0.077 Uiso 0.58 1 calc R U P B 1
P3 P 0.29634(7) 1.20471(8) 0.09527(6) 0.0407(3) Uani 1 1 d . . . . .
F2 F 0.27039(17) 1.28696(19) 0.05948(15) 0.0618(9) Uani 1 1 d . . . . .
F3 F 0.34321(18) 1.26239(18) 0.14213(14) 0.0591(8) Uani 1 1 d . . . . .
F4 F 0.22499(18) 1.21262(19) 0.13049(15) 0.0615(8) Uani 1 1 d . . . . .
F5 F 0.25043(18) 1.14685(19) 0.04836(13) 0.0609(9) Uani 1 1 d . . . . .
F6 F 0.36738(19) 1.1978(3) 0.05958(15) 0.0806(12) Uani 1 1 d . . . . .
F111 F 0.32205(18) 1.12372(17) 0.13231(13) 0.0574(8) Uani 1 1 d . . . . .

loop_
_atom_site_aniso_label
_atom_site_aniso_U_11
_atom_site_aniso_U_22
_atom_site_aniso_U_33
_atom_site_aniso_U_23
_atom_site_aniso_U_13
_atom_site_aniso_U_12
Pd1 0.01947(14) 0.01748(14) 0.02249(15) 0.00010(11) 0.00387(10) -0.00197(11)
Fe1 0.0221(3) 0.0196(3) 0.0257(3) 0.0036(2) 0.0025(2) -0.0011(2)
P1 0.0193(4) 0.0176(4) 0.0213(5) 0.0006(4) 0.0025(4) -0.0005(3)
P2 0.0227(5) 0.0187(4) 0.0221(5) -0.0005(4) 0.0025(4) -0.0017(4)
O1 0.0236(13) 0.0198(13) 0.0263(14) -0.0015(11) 0.0055(11) -0.0035(10)
O3 0.0245(13) 0.0200(13) 0.0302(15) -0.0009(11) 0.0072(11) -0.0037(10)
O4 0.0440(19) 0.0266(15) 0.0423(19) -0.0105(13) -0.0075(14) 0.0055(13)
O5 0.0535(19) 0.0233(15) 0.0402(18) -0.0007(13) 0.0038(15) -0.0068(13)
O6 0.0340(16) 0.0345(16) 0.047(2) -0.0048(14) 0.0201(14) -0.0018(13)
O7 0.0353(16) 0.0320(16) 0.0399(18) 0.0020(13) 0.0183(13) -0.0007(12)
C1 0.0214(18) 0.027(2) 0.026(2) 0.0020(15) 0.0036(15) -0.0027(15)
C2 0.029(2) 0.0224(19) 0.036(2) -0.0015(17) 0.0114(17) -0.0051(16)
C3 0.0214(19) 0.0236(19) 0.033(2) -0.0029(16) 0.0018(16) -0.0012(15)
C4 0.0249(19) 0.0233(19) 0.029(2) -0.0009(16) 0.0056(16) -0.0072(15)
C5 0.0241(19) 0.0251(19) 0.029(2) 0.0007(16) 0.0042(16) -0.0027(15)
C6 0.0241(19) 0.026(2) 0.029(2) -0.0032(16) 0.0001(16) -0.0016(16)
C7 0.030(2) 0.026(2) 0.028(2) -0.0050(16) 0.0040(17) 0.0010(16)
C8 0.033(2) 0.025(2) 0.029(2) 0.0009(16) -0.0001(17) -0.0007(16)
C9 0.033(2) 0.025(2) 0.030(2) -0.0067(16) -0.0065(17) 0.0087(17)
C10 0.026(2) 0.040(2) 0.033(2) -0.0114(19) 0.0048(17) 0.0020(17)
C11 0.029(2) 0.038(2) 0.029(2) -0.0065(18) 0.0054(17) -0.0055(18)
C12 0.055(3) 0.036(2) 0.041(3) 0.003(2) 0.014(2) -0.016(2)
C13 0.0235(19) 0.029(2) 0.027(2) 0.0014(16) 0.0078(16) -0.0068(16)
C14 0.027(2) 0.028(2) 0.025(2) -0.0016(16) 0.0018(16) -0.0040(16)
C15 0.0235(19) 0.032(2) 0.021(2) -0.0023(16) 0.0045(15) -0.0038(16)
C16 0.027(2) 0.026(2) 0.024(2) -0.0007(15) 0.0019(16) 0.0020(15)
C17 0.0237(19) 0.031(2) 0.023(2) 0.0011(16) 0.0039(15) -0.0058(16)
C18 0.027(2) 0.033(2) 0.028(2) -0.0065(17) 0.0064(17) -0.0011(17)
C19 0.031(2) 0.026(2) 0.035(2) -0.0058(17) 0.0091(18) -0.0018(16)
C20 0.035(2) 0.026(2) 0.030(2) -0.0001(17) 0.0077(18) -0.0051(17)
C21 0.033(2) 0.028(2) 0.033(2) 0.0049(17) 0.0069(18) -0.0023(17)
C111 0.0216(18) 0.0156(17) 0.029(2) 0.0028(15) -0.0005(15) 0.0012(14)
C112 0.027(2) 0.029(2) 0.032(2) 0.0011(17) -0.0004(17) 0.0027(16)
C113 0.039(2) 0.037(2) 0.032(2) -0.0031(19) -0.0046(19) -0.0006(19)
C114 0.028(2) 0.029(2) 0.054(3) -0.005(2) -0.012(2) 0.0003(17)
C115 0.022(2) 0.025(2) 0.052(3) -0.0035(18) 0.0033(18) 0.0005(16)
C116 0.0261(19) 0.0213(19) 0.035(2) 0.0013(16) 0.0040(16) 0.0011(15)
C121 0.0217(18) 0.0208(18) 0.030(2) -0.0050(15) 0.0074(16) -0.0015(14)
C122 0.043(2) 0.027(2) 0.031(2) -0.0008(17) 0.0048(19) -0.0003(18)
C123 0.052(3) 0.042(3) 0.033(3) -0.010(2) 0.009(2) -0.006(2)
C124 0.037(2) 0.024(2) 0.055(3) -0.012(2) 0.010(2) 0.0030(18)
C125 0.026(2) 0.025(2) 0.045(3) -0.0010(18) 0.0001(18) -0.0005(16)
C126 0.0220(19) 0.0230(19) 0.032(2) -0.0003(16) 0.0015(16) -0.0039(15)
C131 0.0233(19) 0.0188(18) 0.026(2) -0.0011(15) 0.0062(15) 0.0012(14)
C132 0.028(2) 0.027(2) 0.028(2) 0.0007(16) 0.0097(17) -0.0006(16)
C133 0.040(2) 0.028(2) 0.025(2) 0.0021(16) 0.0085(18) -0.0004(17)
C134 0.035(2) 0.030(2) 0.022(2) 0.0020(16) -0.0016(17) -0.0001(17)
C135 0.027(2) 0.027(2) 0.025(2) -0.0007(16) 0.0014(16) -0.0018(16)
C211 0.028(2) 0.026(2) 0.026(2) -0.0006(16) 0.0010(16) 0.0004(16)
C212 0.032(2) 0.037(2) 0.032(2) -0.0004(18) 0.0003(18) -0.0058(18)
C213 0.051(3) 0.051(3) 0.026(2) 0.006(2) 0.002(2) -0.009(2)
C214 0.066(3) 0.070(4) 0.026(3) 0.005(2) -0.012(2) -0.024(3)
C215 0.088(4) 0.075(4) 0.036(3) -0.004(3) -0.010(3) -0.047(3)
C216 0.057(3) 0.045(3) 0.034(3) 0.003(2) -0.004(2) -0.024(2)
C221 0.029(2) 0.0186(18) 0.031(2) 0.0035(15) 0.0067(17) 0.0013(15)
C222 0.024(2) 0.029(2) 0.036(2) 0.0046(17) 0.0086(17) 0.0016(16)
C223 0.027(2) 0.042(3) 0.052(3) 0.015(2) 0.005(2) 0.0019(19)
C224 0.035(2) 0.041(3) 0.062(3) 0.023(2) 0.021(2) 0.017(2)
C225 0.057(3) 0.030(2) 0.048(3) 0.006(2) 0.026(2) 0.015(2)
C226 0.045(3) 0.028(2) 0.037(2) -0.0006(18) 0.012(2) 0.0033(19)
C231 0.0236(19) 0.0194(18) 0.025(2) -0.0007(15) 0.0017(15) -0.0040(14)
C232 0.0261(19) 0.0178(18) 0.031(2) -0.0006(15) 0.0028(16) 0.0009(15)
C233 0.033(2) 0.0195(19) 0.038(2) 0.0035(17) 0.0045(18) -0.0011(16)
C234 0.027(2) 0.0233(19) 0.037(2) -0.0014(17) 0.0028(17) -0.0045(16)
C235 0.024(2) 0.0210(19) 0.033(2) 0.0008(16) -0.0018(16) -0.0020(15)
Cl1S 0.0509(8) 0.1526(18) 0.0545(9) 0.0418(11) -0.0025(7) -0.0077(10)
Cl2S 0.0461(7) 0.0753(9) 0.0588(9) 0.0099(7) 0.0096(6) 0.0109(7)
Cl3S 0.0471(7) 0.0713(9) 0.0558(8) 0.0024(7) -0.0033(6) 0.0161(6)
C1S 0.044(3) 0.074(4) 0.037(3) -0.001(3) -0.001(2) 0.000(3)
Cl4S 0.0783(12) 0.192(2) 0.0487(9) 0.0025(12) 0.0197(8) -0.0646(14)
Cl5S 0.0517(8) 0.0586(8) 0.0790(10) 0.0083(7) 0.0132(7) -0.0079(6)
Cl6S 0.0774(10) 0.0620(9) 0.0501(8) 0.0193(7) 0.0140(7) 0.0067(7)
C2S 0.070(3) 0.036(3) 0.038(3) 0.004(2) 0.019(2) -0.002(2)
Cl7S 0.155(9) 0.049(3) 0.083(5) -0.009(3) -0.031(7) -0.007(6)
Cl8S 0.129(8) 0.166(9) 0.076(5) 0.030(5) 0.007(5) -0.026(7)
Cl9S 0.248(11) 0.048(3) 0.074(4) -0.009(3) 0.006(5) -0.010(4)
Cl10 0.0565(14) 0.0370(12) 0.126(3) -0.0207(14) 0.0458(16) -0.0078(10)
Cl11 0.0642(19) 0.0474(16) 0.061(2) -0.0105(14) 0.0084(17) -0.0127(16)
Cl12 0.0654(17) 0.0613(17) 0.106(2) 0.0113(16) -0.0016(16) -0.0130(14)
C3S 0.17(2) 0.102(19) 0.058(14) -0.013(13) -0.022(15) -0.006(17)
C4S 0.055(7) 0.050(6) 0.093(10) -0.026(6) 0.037(7) -0.020(5)
P3 0.0433(7) 0.0356(6) 0.0424(7) -0.0001(5) -0.0005(5) 0.0114(5)
F2 0.0557(19) 0.0502(18) 0.078(2) 0.0223(16) -0.0039(16) 0.0055(14)
F3 0.074(2) 0.0438(17) 0.0571(19) 0.0001(14) -0.0057(16) -0.0145(15)
F4 0.0587(19) 0.0473(17) 0.082(2) -0.0075(16) 0.0255(17) 0.0020(14)
F5 0.070(2) 0.0543(18) 0.0534(19) -0.0093(15) -0.0240(16) 0.0187(15)
F6 0.054(2) 0.132(3) 0.056(2) 0.004(2) 0.0058(16) 0.033(2)
F111 0.081(2) 0.0385(15) 0.0482(18) -0.0032(13) -0.0210(16) 0.0151(15)

loop_
_atom_type_symbol
_atom_type_description
_atom_type_scat_dispersion_real
_atom_type_scat_dispersion_imag
_atom_type_scat_source
C C 0.0033 0.0016 'International Tables Vol C Tables 4.2.6.8 and 6.1.1.4'
H H 0.0000 0.0000 'International Tables Vol C Tables 4.2.6.8 and 6.1.1.4'
Cl Cl 0.1484 0.1585 'International Tables Vol C Tables 4.2.6.8 and 6.1.1.4'
F F 0.0171 0.0103 'International Tables Vol C Tables 4.2.6.8 and 6.1.1.4'
Fe Fe 0.3463 0.8444 'International Tables Vol C Tables 4.2.6.8 and 6.1.1.4'
O O 0.0106 0.0060 'International Tables Vol C Tables 4.2.6.8 and 6.1.1.4'
P P 0.1023 0.0942 'International Tables Vol C Tables 4.2.6.8 and 6.1.1.4'
Pd Pd -0.9988 1.0072 'International Tables Vol C Tables 4.2.6.8 and 6.1.1.4'

loop_
_exptl_crystal_face_index_h
_exptl_crystal_face_index_k
_exptl_crystal_face_index_l
_exptl_crystal_face_perp_dist
-7 -20 -12 0.1330
22 -9 7 0.1026
5 20 12 0.0991
22 3 13 0.0981
-22 9 -7 0.1045
-21 -7 -14 0.1209
-1 3 -32 0.0908
-7 -21 -9 0.1416
0 -5 32 0.0775

loop_
_geom_angle_atom_site_label_1
_geom_angle_atom_site_label_2
_geom_angle_atom_site_label_3
_geom_angle
_geom_angle_site_symmetry_1
_geom_angle_site_symmetry_3
_geom_angle_publ_flag
P1 Pd1 P2 95.94(3) . . ?
O1 Pd1 P1 177.49(8) . . ?
O1 Pd1 P2 83.62(7) . . ?
O1 Pd1 O3 91.83(10) . . ?
O3 Pd1 P1 88.63(8) . . ?
O3 Pd1 P2 175.42(8) . . ?
C131 Fe1 C132 41.63(15) . . ?
C131 Fe1 C133 69.08(16) . . ?
C131 Fe1 C134 69.03(16) . . ?
C131 Fe1 C135 41.73(15) . . ?
C131 Fe1 C231 109.58(15) . . ?
C131 Fe1 C232 137.32(15) . . ?
C131 Fe1 C233 177.80(16) . . ?
C131 Fe1 C234 140.96(16) . . ?
C131 Fe1 C235 111.48(15) . . ?
C132 Fe1 C133 40.52(16) . . ?
C132 Fe1 C134 68.25(17) . . ?
C132 Fe1 C232 178.90(16) . . ?
C132 Fe1 C233 140.56(16) . . ?
C132 Fe1 C234 112.34(16) . . ?
C134 Fe1 C133 40.12(16) . . ?
C135 Fe1 C132 69.36(16) . . ?
C135 Fe1 C133 68.23(16) . . ?
C135 Fe1 C134 40.36(16) . . ?
C135 Fe1 C232 110.04(16) . . ?
C135 Fe1 C233 137.04(16) . . ?
C135 Fe1 C234 177.25(16) . . ?
C135 Fe1 C235 141.45(16) . . ?
C231 Fe1 C132 137.81(16) . . ?
C231 Fe1 C133 178.32(16) . . ?
C231 Fe1 C134 140.67(16) . . ?
C231 Fe1 C135 111.53(15) . . ?
C231 Fe1 C232 41.39(15) . . ?
C231 Fe1 C233 68.84(16) . . ?
C231 Fe1 C234 68.82(16) . . ?
C231 Fe1 C235 41.57(15) . . ?
C232 Fe1 C133 140.28(16) . . ?
C232 Fe1 C134 111.94(16) . . ?
C232 Fe1 C233 40.48(15) . . ?
C232 Fe1 C234 68.30(16) . . ?
C233 Fe1 C133 112.53(17) . . ?
C233 Fe1 C134 111.11(17) . . ?
C234 Fe1 C133 111.50(17) . . ?
C234 Fe1 C134 137.76(16) . . ?
C234 Fe1 C233 40.31(16) . . ?
C235 Fe1 C132 110.49(16) . . ?
C235 Fe1 C133 137.67(17) . . ?
C235 Fe1 C134 177.65(16) . . ?
C235 Fe1 C232 69.36(16) . . ?
C235 Fe1 C233 68.47(16) . . ?
C235 Fe1 C234 40.51(16) . . ?
C111 P1 Pd1 111.81(13) . . ?
C111 P1 C121 100.16(17) . . ?
C121 P1 Pd1 115.66(12) . . ?
C131 P1 Pd1 113.28(12) . . ?
C131 P1 C111 109.89(17) . . ?
C131 P1 C121 105.09(18) . . ?
C211 P2 Pd1 110.70(13) . . ?
C211 P2 C221 105.18(19) . . ?
C221 P2 Pd1 107.45(13) . . ?
C231 P2 Pd1 123.21(13) . . ?
C231 P2 C211 105.80(18) . . ?
C231 P2 C221 102.96(17) . . ?
C1 O1 Pd1 124.4(2) . . ?
C3 O3 Pd1 123.5(2) . . ?
C9 O4 H4 109.5 . . ?
C8 O5 C12 116.3(3) . . ?
C18 O6 H6 109.5 . . ?
C17 O7 C21 116.5(3) . . ?
O1 C1 C2 125.8(4) . . ?
O1 C1 C13 116.4(3) . . ?
C2 C1 C13 117.8(3) . . ?
C1 C2 H2 116.3 . . ?
C3 C2 C1 127.4(4) . . ?
C3 C2 H2 116.3 . . ?
O3 C3 C2 126.4(3) . . ?
O3 C3 C4 116.8(3) . . ?
C2 C3 C4 116.8(3) . . ?
C3 C4 H4A 118.1 . . ?
C5 C4 C3 123.9(4) . . ?
C5 C4 H4A 118.1 . . ?
C4 C5 H5 117.0 . . ?
C4 C5 C6 125.9(4) . . ?
C6 C5 H5 117.0 . . ?
C7 C6 C5 122.4(4) . . ?
C11 C6 C5 119.0(4) . . ?
C11 C6 C7 118.6(4) . . ?
C6 C7 H7 119.9 . . ?
C8 C7 C6 120.2(4) . . ?
C8 C7 H7 119.9 . . ?
O5 C8 C7 125.4(4) . . ?
O5 C8 C9 114.5(4) . . ?
C7 C8 C9 120.1(4) . . ?
O4 C9 C8 121.1(4) . . ?
O4 C9 C10 119.0(4) . . ?
C10 C9 C8 119.9(4) . . ?
C9 C10 H10 120.0 . . ?
C9 C10 C11 120.0(4) . . ?
C11 C10 H10 120.0 . . ?
C6 C11 H11 119.4 . . ?
C10 C11 C6 121.1(4) . . ?
C10 C11 H11 119.4 . . ?
O5 C12 H12A 109.5 . . ?
O5 C12 H12B 109.5 . . ?
O5 C12 H12C 109.5 . . ?
H12A C12 H12B 109.5 . . ?
H12A C12 H12C 109.5 . . ?
H12B C12 H12C 109.5 . . ?
C1 C13 H13 118.3 . . ?
C14 C13 C1 123.4(4) . . ?
C14 C13 H13 118.3 . . ?
C13 C14 H14 117.3 . . ?
C13 C14 C15 125.5(4) . . ?
C15 C14 H14 117.3 . . ?
C16 C15 C14 121.8(4) . . ?
C20 C15 C14 119.7(4) . . ?
C20 C15 C16 118.4(4) . . ?
C15 C16 H16 119.8 . . ?
C17 C16 C15 120.3(4) . . ?
C17 C16 H16 119.8 . . ?
O7 C17 C18 114.4(3) . . ?
C16 C17 O7 125.3(4) . . ?
C16 C17 C18 120.3(4) . . ?
O6 C18 C17 121.1(4) . . ?
O6 C18 C19 118.8(4) . . ?
C19 C18 C17 120.1(4) . . ?
C18 C19 H19 120.1 . . ?
C18 C19 C20 119.8(4) . . ?
C20 C19 H19 120.1 . . ?
C15 C20 H20 119.5 . . ?
C19 C20 C15 121.1(4) . . ?
C19 C20 H20 119.5 . . ?
O7 C21 H21A 109.5 . . ?
O7 C21 H21B 109.5 . . ?
O7 C21 H21C 109.5 . . ?
H21A C21 H21B 109.5 . . ?
H21A C21 H21C 109.5 . . ?
H21B C21 H21C 109.5 . . ?
C112 C111 P1 119.4(3) . . ?
C112 C111 C116 119.2(4) . . ?
C116 C111 P1 121.3(3) . . ?
C111 C112 H112 119.8 . . ?
C113 C112 C111 120.3(4) . . ?
C113 C112 H112 119.8 . . ?
C112 C113 H113 120.1 . . ?
C114 C113 C112 119.8(4) . . ?
C114 C113 H113 120.1 . . ?
C113 C114 H114 119.7 . . ?
C115 C114 C113 120.7(4) . . ?
C115 C114 H114 119.7 . . ?
C114 C115 H115 120.0 . . ?
C114 C115 C116 120.1(4) . . ?
C116 C115 H115 120.0 . . ?
C111 C116 H116 120.0 . . ?
C115 C116 C111 120.0(4) . . ?
C115 C116 H116 120.0 . . ?
C122 C121 P1 121.6(3) . . ?
C122 C121 C126 120.2(4) . . ?
C126 C121 P1 118.0(3) . . ?
C121 C122 H122 120.1 . . ?
C121 C122 C123 119.8(4) . . ?
C123 C122 H122 120.1 . . ?
C122 C123 H123 120.0 . . ?
C124 C123 C122 120.0(4) . . ?
C124 C123 H123 120.0 . . ?
C123 C124 H124 119.8 . . ?
C125 C124 C123 120.3(4) . . ?
C125 C124 H124 119.8 . . ?
C124 C125 H125 119.9 . . ?
C124 C125 C126 120.3(4) . . ?
C126 C125 H125 119.9 . . ?
C121 C126 H126 120.3 . . ?
C125 C126 C121 119.4(4) . . ?
C125 C126 H126 120.3 . . ?
P1 C131 Fe1 121.1(2) . . ?
C132 C131 Fe1 70.2(2) . . ?
C132 C131 P1 130.0(3) . . ?
C132 C131 C135 107.1(3) . . ?
C135 C131 Fe1 70.0(2) . . ?
C135 C131 P1 122.7(3) . . ?
Fe1 C132 H132 126.4 . . ?
C131 C132 Fe1 68.2(2) . . ?
C131 C132 H132 126.0 . . ?
C133 C132 Fe1 71.0(2) . . ?
C133 C132 C131 108.0(3) . . ?
C133 C132 H132 126.0 . . ?
Fe1 C133 H133 127.4 . . ?
C132 C133 Fe1 68.5(2) . . ?
C132 C133 H133 125.9 . . ?
C134 C133 Fe1 69.8(2) . . ?
C134 C133 C132 108.2(4) . . ?
C134 C133 H133 125.9 . . ?
Fe1 C134 H134 127.2 . . ?
C133 C134 Fe1 70.1(2) . . ?
C133 C134 H134 125.7 . . ?
C135 C134 Fe1 68.6(2) . . ?
C135 C134 C133 108.7(4) . . ?
C135 C134 H134 125.7 . . ?
Fe1 C135 H135 126.3 . . ?
C131 C135 Fe1 68.3(2) . . ?
C131 C135 H135 126.0 . . ?
C134 C135 Fe1 71.0(2) . . ?
C134 C135 C131 108.0(3) . . ?
C134 C135 H135 126.0 . . ?
C212 C211 P2 118.3(3) . . ?
C216 C211 P2 122.4(3) . . ?
C216 C211 C212 119.3(4) . . ?
C211 C212 H212 120.0 . . ?
C213 C212 C211 120.0(4) . . ?
C213 C212 H212 120.0 . . ?
C212 C213 H213 119.9 . . ?
C214 C213 C212 120.3(4) . . ?
C214 C213 H213 119.9 . . ?
C213 C214 H214 120.0 . . ?
C213 C214 C215 120.1(5) . . ?
C215 C214 H214 120.0 . . ?
C214 C215 H215 119.8 . . ?
C216 C215 C214 120.4(5) . . ?
C216 C215 H215 119.8 . . ?
C211 C216 H216 120.0 . . ?
C215 C216 C211 120.0(4) . . ?
C215 C216 H216 120.0 . . ?
C222 C221 P2 119.6(3) . . ?
C226 C221 P2 120.8(3) . . ?
C226 C221 C222 119.7(4) . . ?
C221 C222 H222 120.1 . . ?
C223 C222 C221 119.8(4) . . ?
C223 C222 H222 120.1 . . ?
C222 C223 H223 119.8 . . ?
C224 C223 C222 120.3(5) . . ?
C224 C223 H223 119.8 . . ?
C223 C224 H224 119.9 . . ?
C225 C224 C223 120.1(4) . . ?
C225 C224 H224 119.9 . . ?
C224 C225 H225 120.0 . . ?
C224 C225 C226 120.1(4) . . ?
C226 C225 H225 120.0 . . ?
C221 C226 C225 119.9(4) . . ?
C221 C226 H226 120.0 . . ?
C225 C226 H226 120.0 . . ?
P2 C231 Fe1 123.63(19) . . ?
C232 C231 Fe1 70.0(2) . . ?
C232 C231 P2 124.1(3) . . ?
C232 C231 C235 107.4(3) . . ?
C235 C231 Fe1 69.6(2) . . ?
C235 C231 P2 128.4(3) . . ?
Fe1 C232 H232 126.3 . . ?
C231 C232 Fe1 68.6(2) . . ?
C231 C232 H232 126.0 . . ?
C233 C232 Fe1 70.6(2) . . ?
C233 C232 C231 107.9(3) . . ?
C233 C232 H232 126.0 . . ?
Fe1 C233 H233 127.0 . . ?
C232 C233 Fe1 68.9(2) . . ?
C232 C233 H233 125.8 . . ?
C232 C233 C234 108.3(4) . . ?
C234 C233 Fe1 69.8(2) . . ?
C234 C233 H233 125.8 . . ?
Fe1 C234 H234 127.3 . . ?
C233 C234 Fe1 69.9(2) . . ?
C233 C234 H234 125.7 . . ?
C235 C234 Fe1 68.7(2) . . ?
C235 C234 C233 108.5(4) . . ?
C235 C234 H234 125.7 . . ?
Fe1 C235 H235 125.8 . . ?
C231 C235 Fe1 68.8(2) . . ?
C231 C235 H235 126.1 . . ?
C234 C235 Fe1 70.8(2) . . ?
C234 C235 C231 107.8(3) . . ?
C234 C235 H235 126.1 . . ?
Cl1S C1S Cl2S 112.3(3) . . ?
Cl1S C1S Cl3S 109.9(3) . . ?
Cl1S C1S H1S 108.2 . . ?
Cl2S C1S Cl3S 110.0(3) . . ?
Cl2S C1S H1S 108.2 . . ?
Cl3S C1S H1S 108.2 . . ?
Cl4S C2S Cl5S 108.8(3) . . ?
Cl4S C2S Cl6S 110.3(3) . . ?
Cl4S C2S H2S 108.5 . . ?
Cl5S C2S Cl6S 112.3(3) . . ?
Cl5S C2S H2S 108.5 . . ?
Cl6S C2S H2S 108.5 . . ?
Cl7S C3S Cl8S 112.7(11) . . ?
Cl7S C3S H3S 109.4 . . ?
Cl8S C3S H3S 109.4 . . ?
Cl9S C3S Cl7S 107.4(9) . . ?
Cl9S C3S Cl8S 108.5(11) . . ?
Cl9S C3S H3S 109.4 . . ?
Cl10 C4S Cl12 108.5(5) . . ?
Cl10 C4S H4S 109.4 . . ?
Cl11 C4S Cl10 110.6(6) . . ?
Cl11 C4S Cl12 109.6(5) . . ?
Cl11 C4S H4S 109.4 . . ?
Cl12 C4S H4S 109.4 . . ?
F2 P3 F3 89.65(18) . . ?
F4 P3 F2 89.47(18) . . ?
F4 P3 F3 90.29(18) . . ?
F4 P3 F5 90.27(19) . . ?
F4 P3 F6 179.3(2) . . ?
F4 P3 F111 89.73(19) . . ?
F5 P3 F2 90.57(17) . . ?
F5 P3 F3 179.4(2) . . ?
F6 P3 F2 89.8(2) . . ?
F6 P3 F3 89.7(2) . . ?
F6 P3 F5 89.7(2) . . ?
F6 P3 F111 91.0(2) . . ?
F111 P3 F2 178.72(19) . . ?
F111 P3 F3 89.35(16) . . ?
F111 P3 F5 90.44(16) . . ?

loop_
_geom_bond_atom_site_label_1
_geom_bond_atom_site_label_2
_geom_bond_distance
_geom_bond_site_symmetry_2
_geom_bond_publ_flag
Pd1 P1 2.2594(10) . ?
Pd1 P2 2.2814(10) . ?
Pd1 O1 2.046(3) . ?
Pd1 O3 2.046(2) . ?
Fe1 C131 2.011(4) . ?
Fe1 C132 2.037(4) . ?
Fe1 C133 2.069(4) . ?
Fe1 C134 2.065(4) . ?
Fe1 C135 2.033(4) . ?
Fe1 C231 2.025(4) . ?
Fe1 C232 2.043(4) . ?
Fe1 C233 2.065(4) . ?
Fe1 C234 2.063(4) . ?
Fe1 C235 2.035(4) . ?
P1 C111 1.823(4) . ?
P1 C121 1.823(4) . ?
P1 C131 1.787(4) . ?
P2 C211 1.819(4) . ?
P2 C221 1.822(4) . ?
P2 C231 1.804(4) . ?
O1 C1 1.282(4) . ?
O3 C3 1.294(5) . ?
O4 H4 0.8400 . ?
O4 C9 1.370(5) . ?
O5 C8 1.375(5) . ?
O5 C12 1.430(6) . ?
O6 H6 0.8400 . ?
O6 C18 1.365(5) . ?
O7 C17 1.376(5) . ?
O7 C21 1.439(5) . ?
C1 C2 1.395(5) . ?
C1 C13 1.467(5) . ?
C2 H2 0.9500 . ?
C2 C3 1.390(6) . ?
C3 C4 1.463(5) . ?
C4 H4A 0.9500 . ?
C4 C5 1.331(5) . ?
C5 H5 0.9500 . ?
C5 C6 1.456(5) . ?
C6 C7 1.407(6) . ?
C6 C11 1.391(6) . ?
C7 H7 0.9500 . ?
C7 C8 1.377(5) . ?
C8 C9 1.401(6) . ?
C9 C10 1.377(6) . ?
C10 H10 0.9500 . ?
C10 C11 1.382(6) . ?
C11 H11 0.9500 . ?
C12 H12A 0.9800 . ?
C12 H12B 0.9800 . ?
C12 H12C 0.9800 . ?
C13 H13 0.9500 . ?
C13 C14 1.343(6) . ?
C14 H14 0.9500 . ?
C14 C15 1.452(5) . ?
C15 C16 1.410(5) . ?
C15 C20 1.400(6) . ?
C16 H16 0.9500 . ?
C16 C17 1.373(5) . ?
C17 C18 1.409(6) . ?
C18 C19 1.374(6) . ?
C19 H19 0.9500 . ?
C19 C20 1.389(6) . ?
C20 H20 0.9500 . ?
C21 H21A 0.9800 . ?
C21 H21B 0.9800 . ?
C21 H21C 0.9800 . ?
C111 C112 1.394(6) . ?
C111 C116 1.404(5) . ?
C112 H112 0.9500 . ?
C112 C113 1.388(6) . ?
C113 H113 0.9500 . ?
C113 C114 1.385(7) . ?
C114 H114 0.9500 . ?
C114 C115 1.375(7) . ?
C115 H115 0.9500 . ?
C115 C116 1.389(6) . ?
C116 H116 0.9500 . ?
C121 C122 1.378(6) . ?
C121 C126 1.405(5) . ?
C122 H122 0.9500 . ?
C122 C123 1.394(6) . ?
C123 H123 0.9500 . ?
C123 C124 1.388(7) . ?
C124 H124 0.9500 . ?
C124 C125 1.378(7) . ?
C125 H125 0.9500 . ?
C125 C126 1.388(6) . ?
C126 H126 0.9500 . ?
C131 C132 1.439(5) . ?
C131 C135 1.441(5) . ?
C132 H132 0.9500 . ?
C132 C133 1.422(6) . ?
C133 H133 0.9500 . ?
C133 C134 1.418(6) . ?
C134 H134 0.9500 . ?
C134 C135 1.414(6) . ?
C135 H135 0.9500 . ?
C211 C212 1.397(6) . ?
C211 C216 1.383(6) . ?
C212 H212 0.9500 . ?
C212 C213 1.388(6) . ?
C213 H213 0.9500 . ?
C213 C214 1.363(7) . ?
C214 H214 0.9500 . ?
C214 C215 1.385(8) . ?
C215 H215 0.9500 . ?
C215 C216 1.382(7) . ?
C216 H216 0.9500 . ?
C221 C222 1.392(6) . ?
C221 C226 1.388(6) . ?
C222 H222 0.9500 . ?
C222 C223 1.383(6) . ?
C223 H223 0.9500 . ?
C223 C224 1.382(7) . ?
C224 H224 0.9500 . ?
C224 C225 1.376(7) . ?
C225 H225 0.9500 . ?
C225 C226 1.390(6) . ?
C226 H226 0.9500 . ?
C231 C232 1.438(5) . ?
C231 C235 1.441(5) . ?
C232 H232 0.9500 . ?
C232 C233 1.421(5) . ?
C233 H233 0.9500 . ?
C233 C234 1.422(6) . ?
C234 H234 0.9500 . ?
C234 C235 1.419(6) . ?
C235 H235 0.9500 . ?
Cl1S C1S 1.734(6) . ?
Cl2S C1S 1.750(6) . ?
Cl3S C1S 1.763(5) . ?
C1S H1S 1.0000 . ?
Cl4S C2S 1.740(5) . ?
Cl5S C2S 1.759(5) . ?
Cl6S C2S 1.763(5) . ?
C2S H2S 1.0000 . ?
Cl7S C3S 1.771(12) . ?
Cl8S C3S 1.774(13) . ?
Cl9S C3S 1.759(12) . ?
Cl10 C4S 1.770(8) . ?
Cl11 C4S 1.758(9) . ?
Cl12 C4S 1.778(9) . ?
C3S H3S 1.0000 . ?
C4S H4S 1.0000 . ?
P3 F2 1.598(3) . ?
P3 F3 1.604(3) . ?
P3 F4 1.586(3) . ?
P3 F5 1.598(3) . ?
P3 F6 1.587(4) . ?
P3 F111 1.596(3) . ?

loop_
_geom_torsion_atom_site_label_1
_geom_torsion_atom_site_label_2
_geom_torsion_atom_site_label_3
_geom_torsion_atom_site_label_4
_geom_torsion
_geom_torsion_site_symmetry_1
_geom_torsion_site_symmetry_2
_geom_torsion_site_symmetry_3
_geom_torsion_site_symmetry_4
_geom_torsion_publ_flag
Pd1 P1 C111 C112 4.7(3) . . . . ?
Pd1 P1 C111 C116 180.0(3) . . . . ?
Pd1 P1 C121 C122 117.0(3) . . . . ?
Pd1 P1 C121 C126 -68.1(3) . . . . ?
Pd1 P1 C131 Fe1 61.2(2) . . . . ?
Pd1 P1 C131 C132 150.5(3) . . . . ?
Pd1 P1 C131 C135 -23.8(4) . . . . ?
Pd1 P2 C211 C212 -36.8(4) . . . . ?
Pd1 P2 C211 C216 144.1(4) . . . . ?
Pd1 P2 C221 C222 -38.6(3) . . . . ?
Pd1 P2 C221 C226 141.8(3) . . . . ?
Pd1 P2 C231 Fe1 13.4(3) . . . . ?
Pd1 P2 C231 C232 100.7(3) . . . . ?
Pd1 P2 C231 C235 -76.3(4) . . . . ?
Pd1 O1 C1 C2 -2.0(5) . . . . ?
Pd1 O1 C1 C13 179.3(2) . . . . ?
Pd1 O3 C3 C2 2.2(6) . . . . ?
Pd1 O3 C3 C4 -178.7(2) . . . . ?
Fe1 C131 C132 C133 -60.1(3) . . . . ?
Fe1 C131 C135 C134 60.1(3) . . . . ?
Fe1 C132 C133 C134 -58.6(3) . . . . ?
Fe1 C133 C134 C135 -57.9(3) . . . . ?
Fe1 C134 C135 C131 -58.5(3) . . . . ?
Fe1 C231 C232 C233 -59.9(3) . . . . ?
Fe1 C231 C235 C234 60.4(3) . . . . ?
Fe1 C232 C233 C234 -58.9(3) . . . . ?
Fe1 C233 C234 C235 -57.9(3) . . . . ?
Fe1 C234 C235 C231 -59.1(3) . . . . ?
P1 C111 C112 C113 176.5(3) . . . . ?
P1 C111 C116 C115 -177.4(3) . . . . ?
P1 C121 C122 C123 172.0(3) . . . . ?
P1 C121 C126 C125 -172.8(3) . . . . ?
P1 C131 C132 Fe1 -114.5(3) . . . . ?
P1 C131 C132 C133 -174.5(3) . . . . ?
P1 C131 C135 Fe1 114.8(3) . . . . ?
P1 C131 C135 C134 174.9(3) . . . . ?
P2 C211 C212 C213 -178.9(4) . . . . ?
P2 C211 C216 C215 -179.9(5) . . . . ?
P2 C221 C222 C223 179.5(3) . . . . ?
P2 C221 C226 C225 -178.6(3) . . . . ?
P2 C231 C232 Fe1 -117.7(3) . . . . ?
P2 C231 C232 C233 -177.6(3) . . . . ?
P2 C231 C235 Fe1 117.4(3) . . . . ?
P2 C231 C235 C234 177.7(3) . . . . ?
O1 C1 C2 C3 -5.8(7) . . . . ?
O1 C1 C13 C14 6.2(6) . . . . ?
O3 C3 C4 C5 -5.8(6) . . . . ?
O4 C9 C10 C11 179.5(4) . . . . ?
O5 C8 C9 O4 0.4(5) . . . . ?
O5 C8 C9 C10 178.1(4) . . . . ?
O6 C18 C19 C20 179.7(4) . . . . ?
O7 C17 C18 O6 2.3(6) . . . . ?
O7 C17 C18 C19 -177.5(4) . . . . ?
C1 C2 C3 O3 5.7(7) . . . . ?
C1 C2 C3 C4 -173.5(4) . . . . ?
C1 C13 C14 C15 177.0(4) . . . . ?
C2 C1 C13 C14 -172.7(4) . . . . ?
C2 C3 C4 C5 173.4(4) . . . . ?
C3 C4 C5 C6 -178.3(4) . . . . ?
C4 C5 C6 C7 0.4(6) . . . . ?
C4 C5 C6 C11 178.2(4) . . . . ?
C5 C6 C7 C8 177.8(4) . . . . ?
C5 C6 C11 C10 -178.9(4) . . . . ?
C6 C7 C8 O5 -179.1(4) . . . . ?
C6 C7 C8 C9 1.8(6) . . . . ?
C7 C6 C11 C10 -1.0(6) . . . . ?
C7 C8 C9 O4 179.6(4) . . . . ?
C7 C8 C9 C10 -2.7(6) . . . . ?
C8 C9 C10 C11 1.7(6) . . . . ?
C9 C10 C11 C6 0.1(6) . . . . ?
C11 C6 C7 C8 0.0(6) . . . . ?
C12 O5 C8 C7 9.0(6) . . . . ?
C12 O5 C8 C9 -171.9(4) . . . . ?
C13 C1 C2 C3 172.9(4) . . . . ?
C13 C14 C15 C16 11.3(6) . . . . ?
C13 C14 C15 C20 -165.5(4) . . . . ?
C14 C15 C16 C17 -176.3(4) . . . . ?
C14 C15 C20 C19 176.6(4) . . . . ?
C15 C16 C17 O7 177.3(4) . . . . ?
C15 C16 C17 C18 -0.8(6) . . . . ?
C16 C15 C20 C19 -0.2(6) . . . . ?
C16 C17 C18 O6 -179.4(4) . . . . ?
C16 C17 C18 C19 0.8(6) . . . . ?
C17 C18 C19 C20 -0.6(6) . . . . ?
C18 C19 C20 C15 0.3(6) . . . . ?
C20 C15 C16 C17 0.5(6) . . . . ?
C21 O7 C17 C16 -1.3(6) . . . . ?
C21 O7 C17 C18 176.9(4) . . . . ?
C111 P1 C121 C122 -122.7(3) . . . . ?
C111 P1 C121 C126 52.2(3) . . . . ?
C111 P1 C131 Fe1 -64.7(3) . . . . ?
C111 P1 C131 C132 24.7(4) . . . . ?
C111 P1 C131 C135 -149.6(3) . . . . ?
C111 C112 C113 C114 0.5(6) . . . . ?
C112 C111 C116 C115 -2.1(5) . . . . ?
C112 C113 C114 C115 -0.9(6) . . . . ?
C113 C114 C115 C116 -0.2(6) . . . . ?
C114 C115 C116 C111 1.7(6) . . . . ?
C116 C111 C112 C113 1.0(6) . . . . ?
C121 P1 C111 C112 -118.4(3) . . . . ?
C121 P1 C111 C116 56.9(3) . . . . ?
C121 P1 C131 Fe1 -171.7(2) . . . . ?
C121 P1 C131 C132 -82.3(4) . . . . ?
C121 P1 C131 C135 103.4(3) . . . . ?
C121 C122 C123 C124 1.0(7) . . . . ?
C122 C121 C126 C125 2.2(6) . . . . ?
C122 C123 C124 C125 1.4(7) . . . . ?
C123 C124 C125 C126 -2.1(6) . . . . ?
C124 C125 C126 C121 0.3(6) . . . . ?
C126 C121 C122 C123 -2.8(6) . . . . ?
C131 P1 C111 C112 131.3(3) . . . . ?
C131 P1 C111 C116 -53.3(3) . . . . ?
C131 P1 C121 C122 -8.7(4) . . . . ?
C131 P1 C121 C126 166.2(3) . . . . ?
C131 C132 C133 Fe1 58.3(3) . . . . ?
C131 C132 C133 C134 -0.3(5) . . . . ?
C132 C131 C135 Fe1 -60.7(3) . . . . ?
C132 C131 C135 C134 -0.5(4) . . . . ?
C132 C133 C134 Fe1 57.8(3) . . . . ?
C132 C133 C134 C135 -0.1(5) . . . . ?
C133 C134 C135 Fe1 58.8(3) . . . . ?
C133 C134 C135 C131 0.4(5) . . . . ?
C135 C131 C132 Fe1 60.5(3) . . . . ?
C135 C131 C132 C133 0.5(4) . . . . ?
C211 P2 C221 C222 -156.5(3) . . . . ?
C211 P2 C221 C226 23.8(4) . . . . ?
C211 P2 C231 Fe1 142.0(2) . . . . ?
C211 P2 C231 C232 -130.6(3) . . . . ?
C211 P2 C231 C235 52.4(4) . . . . ?
C211 C212 C213 C214 -0.5(8) . . . . ?
C212 C211 C216 C215 1.0(8) . . . . ?
C212 C213 C214 C215 -0.4(9) . . . . ?
C213 C214 C215 C216 1.6(10) . . . . ?
C214 C215 C216 C211 -1.9(10) . . . . ?
C216 C211 C212 C213 0.2(7) . . . . ?
C221 P2 C211 C212 78.9(4) . . . . ?
C221 P2 C211 C216 -100.1(4) . . . . ?
C221 P2 C231 Fe1 -107.8(2) . . . . ?
C221 P2 C231 C232 -20.5(4) . . . . ?
C221 P2 C231 C235 162.5(4) . . . . ?
C221 C222 C223 C224 -1.1(6) . . . . ?
C222 C221 C226 C225 1.8(6) . . . . ?
C222 C223 C224 C225 2.4(7) . . . . ?
C223 C224 C225 C226 -1.5(7) . . . . ?
C224 C225 C226 C221 -0.6(7) . . . . ?
C226 C221 C222 C223 -0.9(6) . . . . ?
C231 P2 C211 C212 -172.5(3) . . . . ?
C231 P2 C211 C216 8.4(4) . . . . ?
C231 P2 C221 C222 92.8(3) . . . . ?
C231 P2 C221 C226 -86.8(4) . . . . ?
C231 C232 C233 Fe1 58.6(3) . . . . ?
C231 C232 C233 C234 -0.2(5) . . . . ?
C232 C231 C235 Fe1 -60.0(3) . . . . ?
C232 C231 C235 C234 0.3(4) . . . . ?
C232 C233 C234 Fe1 58.3(3) . . . . ?
C232 C233 C234 C235 0.4(5) . . . . ?
C233 C234 C235 Fe1 58.7(3) . . . . ?
C233 C234 C235 C231 -0.5(5) . . . . ?
C235 C231 C232 Fe1 59.8(3) . . . . ?
C235 C231 C232 C233 -0.1(4) . . . . ?

loop_
_smtbx_masks_void_nr
_smtbx_masks_void_average_x
_smtbx_masks_void_average_y
_smtbx_masks_void_average_z
_smtbx_masks_void_volume
_smtbx_masks_void_count_electrons
_smtbx_masks_void_content
1 0.000 0.000 0.000 215.6 83.5 '1.4 CHCl3'
2 0.014 0.287 0.453 18.1 0.0 ?
3 -0.014 0.713 0.547 18.1 0.0 ?
4 0.500 0.500 0.500 215.6 83.5 '1.4 CHCl3'
5 0.486 0.787 0.047 18.1 0.0 ?
6 0.514 0.213 0.953 18.1 0.0 ?
